data_7234434
loop_
_publ_author_name
'Wang, Juan'
'Yang, Mingfang'
'Sun, Juan'
'Li, Hui'
'Liu, Jinjin'
'Wang, Qinglun'
'Li, Licun'
'Ma, Yue'
'Zhao, Bin'
'Cheng, Peng'

_publ_section_title
;
 Enhancing the energy barrier of dysprosium(iii) single-molecule magnets
 by tuning the magnetic interactions through different N-oxide bridging
 ligands
;
_journal_issue 41
_journal_name_full CrystEngComm
_journal_page_first 6219
_journal_paper_doi 10.1039/C9CE01378D
_journal_volume 21
_journal_year 2019
_chemical_formula_moiety 'C38 H14 Dy2 F36 N4 O14'
_chemical_formula_sum 'C38 H14 Dy2 F36 N4 O14'
_chemical_formula_weight 1759.53
_space_group_crystal_system monoclinic
_space_group_IT_number 15
_space_group_name_Hall '-C 2yc'
_space_group_name_H-M_alt 'C 1 2/c 1'
_symmetry_space_group_name_Hall '-C 2yc'
_symmetry_space_group_name_H-M 'C 1 2/c 1'
_atom_sites_solution_hydrogens geom
_audit_creation_method SHELXL-2014/7
_audit_update_record
;
2019-03-05 deposited with the CCDC.    2019-09-30 downloaded from the CCDC.
;
_cell_angle_alpha 90
_cell_angle_beta 103.89(3)
_cell_angle_gamma 90
_cell_formula_units_Z 4
_cell_length_a 20.823(4)
_cell_length_b 12.791(3)
_cell_length_c 22.346(4)
_cell_measurement_reflns_used 9102
_cell_measurement_temperature 113
_cell_measurement_theta_max 27.99
_cell_measurement_theta_min 3.065
_cell_volume 5778(2)
_computing_cell_refinement
;
CrystalClear-SM Expert 2.1 b42 (Rigaku, 2015)
;
_computing_data_collection
;
CrystalClear-SM Expert 2.1 b42 (Rigaku, 2015)
;
_computing_data_reduction
;
CrystalClear-SM Expert 2.1 b42 (Rigaku, 2015)
;
_computing_structure_refinement 'SHELXL-2014/7 (Sheldrick, 2014)'
_computing_structure_solution 'SHELXL-2014/7 (Sheldrick, 2014)'
_diffrn_ambient_temperature 113
_diffrn_measured_fraction_theta_full 0.998
_diffrn_measured_fraction_theta_max 0.995
_diffrn_measurement_device_type 'Rigaku Pilatus 200K'
_diffrn_measurement_method 'profile data from \w-scans'
_diffrn_radiation_type MoK\a
_diffrn_radiation_wavelength 0.71073
_diffrn_reflns_av_R_equivalents 0.0729
_diffrn_reflns_av_unetI/netI 0.0765
_diffrn_reflns_Laue_measured_fraction_full 0.998
_diffrn_reflns_Laue_measured_fraction_max 0.995
_diffrn_reflns_limit_h_max 24
_diffrn_reflns_limit_h_min -26
_diffrn_reflns_limit_k_max 16
_diffrn_reflns_limit_k_min -16
_diffrn_reflns_limit_l_max 29
_diffrn_reflns_limit_l_min -29
_diffrn_reflns_number 21137
_diffrn_reflns_point_group_measured_fraction_full 0.998
_diffrn_reflns_point_group_measured_fraction_max 0.995
_diffrn_reflns_theta_full 25.242
_diffrn_reflns_theta_max 27.483
_diffrn_reflns_theta_min 3.067
_exptl_absorpt_coefficient_mu 2.744
_exptl_absorpt_correction_T_max 0.760
_exptl_absorpt_correction_T_min 0.616
_exptl_absorpt_correction_type multi-scan
_exptl_absorpt_process_details SADABS
_exptl_crystal_colour colorles
_exptl_crystal_density_diffrn 2.023
_exptl_crystal_description block
_exptl_crystal_F_000 3352
_exptl_crystal_size_max 0.25
_exptl_crystal_size_mid 0.15
_exptl_crystal_size_min 0.10
_refine_diff_density_max 0.835
_refine_diff_density_min -0.500
_refine_diff_density_rms 0.082
_refine_ls_extinction_method none
_refine_ls_goodness_of_fit_ref 0.998
_refine_ls_hydrogen_treatment constr
_refine_ls_matrix_type full
_refine_ls_number_parameters 505
_refine_ls_number_reflns 6628
_refine_ls_number_restraints 0
_refine_ls_restrained_S_all 0.998
_refine_ls_R_factor_all 0.1070
_refine_ls_R_factor_gt 0.0531
_refine_ls_shift/su_max 0.002
_refine_ls_shift/su_mean 0.000
_refine_ls_structure_factor_coef Fsqd
_refine_ls_weighting_details 'w=1/[\s^2^(Fo^2^)+(0.0280P)^2^] where P=(Fo^2^+2Fc^2^)/3'
_refine_ls_weighting_scheme calc
_refine_ls_wR_factor_gt 0.0814
_refine_ls_wR_factor_ref 0.0956
_reflns_Friedel_coverage 0.000
_reflns_number_gt 4048
_reflns_number_total 6628
_reflns_threshold_expression 'I > 2\s(I)'
_cod_data_source_file c9ce01378d2.cif
_cod_data_source_block shelxl
_cod_depositor_comments 'Adding full bibliography for 7234434--7234439.cif.'
_cod_database_code 7234434
_shelx_shelxl_version_number 2014/7
_shelx_space_group_comment
;
The symmetry employed for this shelxl refinement is uniquely defined
by the following loop, which should always be used as a source of
symmetry information in preference to the above space-group names.
They are only intended as comments.
;

loop_
_space_group_symop_operation_xyz
'x, y, z'
'-x, y, -z+1/2'
'x+1/2, y+1/2, z'
'-x+1/2, y+1/2, -z+1/2'
'-x, -y, -z'
'x, -y, z-1/2'
'-x+1/2, -y+1/2, -z'
'x+1/2, -y+1/2, z-1/2'

loop_
_atom_site_label
_atom_site_type_symbol
_atom_site_fract_x
_atom_site_fract_y
_atom_site_fract_z
_atom_site_U_iso_or_equiv
_atom_site_adp_type
_atom_site_occupancy
_atom_site_site_symmetry_order
_atom_site_calc_flag
_atom_site_refinement_flags_posn
_atom_site_refinement_flags_adp
_atom_site_refinement_flags_occupancy
_atom_site_disorder_assembly
_atom_site_disorder_group
Dy1 Dy 0.30403(2) 0.26460(2) 0.08955(2) 0.06040(12) Uani 1 1 d . . . . .
F1 F 0.4339(15) 0.226(2) 0.2971(14) 0.179(11) Uani 0.586 1 d . . P A 5
F1AA F 0.4609(14) 0.202(3) -0.0520(14) 0.183(14) Uani 0.5006 1 d . . P B 1
F2 F 0.3527(18) 0.305(3) 0.3128(11) 0.168(12) Uani 0.586 1 d . . P A 5
F2AA F 0.4964(17) 0.314(3) 0.0156(17) 0.179(12) Uani 0.5006 1 d . . P B 1
F3 F 0.4501(11) 0.3785(16) 0.3268(10) 0.176(10) Uani 0.586 1 d . . P A 5
F3AA F 0.5381(13) 0.173(3) 0.0214(16) 0.182(12) Uani 0.5006 1 d . . P B 1
F4 F 0.3723(3) 0.6363(3) 0.1060(3) 0.157(2) Uani 1 1 d . . . . .
F4AA F 0.435(2) -0.016(2) 0.2140(12) 0.219(18) Uani 0.5077 1 d . . P C 3
F5 F 0.4598(2) 0.6218(3) 0.1761(2) 0.1360(18) Uani 1 1 d . . . . .
F5AA F 0.3637(16) -0.095(2) 0.152(2) 0.198(13) Uani 0.5077 1 d . . P C 3
F6 F 0.4538(3) 0.5618(4) 0.0875(2) 0.149(2) Uani 1 1 d . . . . .
F0AA F 0.463(3) -0.092(3) 0.141(2) 0.25(2) Uani 0.5077 1 d . . P C 3
F7 F 0.2079(4) 0.5823(5) 0.1419(4) 0.207(3) Uani 1 1 d . . . . .
F8 F 0.1226(4) 0.5247(6) 0.0975(5) 0.264(5) Uani 1 1 d . . . . .
F9 F 0.1439(6) 0.5264(6) 0.1905(4) 0.291(6) Uani 1 1 d . . . . .
F10 F 0.1482(7) 0.1710(7) 0.2499(5) 0.315(7) Uani 1 1 d . . . . .
F11 F 0.1120(4) 0.1061(7) 0.1679(4) 0.259(5) Uani 1 1 d . . . . .
F12 F 0.1965(4) 0.0575(6) 0.2139(4) 0.221(4) Uani 1 1 d . . . . .
O1 O 0.3560(2) 0.2789(3) 0.1914(2) 0.0807(12) Uani 1 1 d . . . . .
O2 O 0.36393(18) 0.4201(3) 0.10091(18) 0.0721(11) Uani 1 1 d . . . . .
O3 O 0.2326(2) 0.3929(3) 0.1066(2) 0.0891(13) Uani 1 1 d . . . . .
O4 O 0.2289(2) 0.1885(3) 0.1372(2) 0.0862(13) Uani 1 1 d . . . . .
O5 O 0.3514(2) 0.1025(3) 0.1176(2) 0.0790(12) Uani 1 1 d . . . . .
O6 O 0.3877(2) 0.2421(3) 0.0389(2) 0.0777(12) Uani 1 1 d . . . . .
O7 O 0.23883(16) 0.1555(2) 0.01009(16) 0.0664(11) Uani 1 1 d . . . . .
F13 F 0.3928(15) -0.1180(12) 0.1112(13) 0.164(8) Uani 0.4923 1 d . . P C 4
F14 F 0.4820(11) -0.064(3) 0.1646(18) 0.163(15) Uani 0.4923 1 d . . P C 4
F15 F 0.401(2) -0.047(2) 0.1930(19) 0.175(14) Uani 0.4923 1 d . . P C 4
F16 F 0.5119(18) 0.127(2) -0.0126(17) 0.178(14) Uani 0.4994 1 d . . P B 2
F16' F 0.4614(16) 0.248(2) 0.3054(15) 0.137(11) Uani 0.414 1 d . . P A 6
F17 F 0.4527(15) 0.259(3) -0.0423(15) 0.167(13) Uani 0.4994 1 d . . P B 2
F17' F 0.369(3) 0.276(4) 0.3160(19) 0.175(19) Uani 0.414 1 d . . P A 6
F18 F 0.5308(16) 0.265(4) 0.0399(16) 0.210(19) Uani 0.4994 1 d . . P B 2
F18' F 0.4351(16) 0.3953(16) 0.3330(12) 0.114(9) Uani 0.414 1 d . . P A 6
N1 N 0.2273(3) 0.0551(4) 0.0192(2) 0.0801(15) Uani 1 1 d . . . . .
N2 N 0.2049(6) -0.1493(6) 0.0403(5) 0.172(5) Uani 1 1 d . . . . .
C1 C 0.4108(7) 0.3161(9) 0.2939(4) 0.112(3) Uani 1 1 d . . . . .
C2 C 0.3887(3) 0.3474(5) 0.2252(3) 0.0767(17) Uani 1 1 d . . . . .
C3 C 0.4101(3) 0.4410(5) 0.2079(3) 0.0812(18) Uani 1 1 d . . . . .
H3 H 0.4348 0.4855 0.2376 0.097 Uiso 1 1 calc R U . . .
C4 C 0.3953(3) 0.4701(4) 0.1464(3) 0.0682(16) Uani 1 1 d . . . . .
C5 C 0.4204(4) 0.5737(6) 0.1298(4) 0.092(2) Uani 1 1 d . . . . .
C6 C 0.1696(6) 0.5099(9) 0.1446(9) 0.165(5) Uani 1 1 d . . . . .
C7 C 0.1968(3) 0.4018(7) 0.1434(4) 0.098(2) Uani 1 1 d . . . . .
C8 C 0.1790(4) 0.3254(8) 0.1791(4) 0.117(3) Uani 1 1 d . . . . .
H8 H 0.1563 0.3429 0.2088 0.140 Uiso 1 1 calc R U . . .
C9 C 0.1946(4) 0.2233(7) 0.1710(4) 0.098(2) Uani 1 1 d . . . . .
C10 C 0.1677(7) 0.1411(11) 0.2077(9) 0.170(6) Uani 1 1 d . . . . .
C11 C 0.4209(7) -0.0400(10) 0.1515(8) 0.121(4) Uani 1 1 d . . . . .
C12 C 0.4039(4) 0.0608(5) 0.1148(3) 0.0811(19) Uani 1 1 d . . . . .
C13 C 0.4485(3) 0.0942(6) 0.0823(3) 0.092(2) Uani 1 1 d . . . . .
H13 H 0.4877 0.0577 0.0853 0.110 Uiso 1 1 calc R U . . .
C14 C 0.4351(3) 0.1823(6) 0.0449(3) 0.0803(18) Uani 1 1 d . . . . .
C15 C 0.4829(6) 0.2115(10) 0.0062(7) 0.112(3) Uani 1 1 d . . . . .
C16 C 0.2695(4) -0.0165(5) 0.0103(3) 0.108(3) Uani 1 1 d . . . . .
H16 H 0.3073 0.0019 -0.0025 0.130 Uiso 1 1 calc R U . . .
C17 C 0.2560(5) -0.1180(6) 0.0205(5) 0.146(5) Uani 1 1 d . . . . .
H17 H 0.2851 -0.1687 0.0128 0.175 Uiso 1 1 calc R U . . .
C18 C 0.1644(6) -0.0745(8) 0.0484(4) 0.143(4) Uani 1 1 d . . . . .
H18 H 0.1274 -0.0934 0.0623 0.172 Uiso 1 1 calc R U . . .
C19 C 0.1733(4) 0.0306(6) 0.0376(3) 0.102(2) Uani 1 1 d . . . . .
H19 H 0.1430 0.0811 0.0429 0.122 Uiso 1 1 calc R U . . .

loop_
_atom_site_aniso_label
_atom_site_aniso_U_11
_atom_site_aniso_U_22
_atom_site_aniso_U_33
_atom_site_aniso_U_23
_atom_site_aniso_U_13
_atom_site_aniso_U_12
Dy1 0.06012(17) 0.05102(16) 0.0737(2) -0.00712(14) 0.02329(14) -0.00552(12)
F1 0.23(3) 0.135(13) 0.127(16) 0.030(10) -0.054(13) -0.021(13)
F1AA 0.121(17) 0.34(4) 0.105(13) -0.02(2) 0.058(12) 0.037(19)
F2 0.23(3) 0.211(19) 0.090(12) 0.005(12) 0.086(16) -0.032(15)
F2AA 0.16(2) 0.182(18) 0.23(3) 0.020(15) 0.11(2) -0.051(15)
F3 0.222(17) 0.210(19) 0.084(11) -0.015(11) 0.014(11) -0.128(16)
F3AA 0.104(15) 0.27(4) 0.20(3) 0.06(2) 0.098(19) 0.06(2)
F4 0.160(4) 0.070(3) 0.211(6) 0.026(3) -0.016(4) -0.016(3)
F4AA 0.31(3) 0.24(2) 0.075(10) 0.032(11) -0.025(15) 0.05(2)
F5 0.168(4) 0.117(3) 0.109(3) -0.010(3) 0.006(3) -0.082(3)
F5AA 0.21(2) 0.128(16) 0.24(3) 0.087(18) 0.019(19) -0.012(14)
F6 0.197(5) 0.144(4) 0.129(4) -0.013(3) 0.084(4) -0.084(4)
F0AA 0.38(6) 0.18(3) 0.27(4) 0.11(3) 0.22(4) 0.19(4)
F7 0.218(7) 0.102(4) 0.328(10) -0.042(5) 0.117(7) 0.032(4)
F8 0.177(7) 0.226(8) 0.355(13) -0.009(7) -0.003(8) 0.119(6)
F9 0.435(12) 0.189(7) 0.356(13) 0.029(7) 0.307(12) 0.133(7)
F10 0.498(16) 0.240(9) 0.334(13) -0.040(8) 0.350(14) -0.083(10)
F11 0.163(6) 0.267(9) 0.346(12) 0.114(9) 0.059(7) -0.091(6)
F12 0.233(8) 0.202(7) 0.279(9) 0.101(7) 0.160(7) 0.016(6)
O1 0.098(3) 0.064(2) 0.076(3) -0.002(2) 0.013(3) -0.018(2)
O2 0.081(3) 0.063(2) 0.071(3) -0.006(2) 0.015(2) -0.018(2)
O3 0.085(3) 0.083(3) 0.110(4) -0.006(3) 0.042(3) 0.016(2)
O4 0.083(3) 0.086(3) 0.101(4) -0.009(3) 0.043(3) -0.020(2)
O5 0.080(3) 0.064(3) 0.096(3) 0.006(2) 0.027(3) 0.008(2)
O6 0.073(3) 0.072(3) 0.098(3) 0.001(2) 0.039(3) 0.005(2)
O7 0.080(3) 0.040(2) 0.078(3) -0.0034(17) 0.015(2) -0.0150(16)
F13 0.168(18) 0.064(7) 0.23(2) 0.020(10) -0.022(15) 0.000(9)
F14 0.114(12) 0.159(18) 0.19(3) 0.057(15) -0.016(16) 0.054(12)
F15 0.24(4) 0.139(19) 0.18(3) 0.08(2) 0.12(3) 0.09(2)
F16 0.20(3) 0.167(14) 0.21(3) -0.048(15) 0.15(3) 0.021(15)
F16' 0.18(2) 0.115(17) 0.078(9) -0.016(10) -0.030(15) 0.057(18)
F17 0.134(14) 0.26(3) 0.15(2) 0.07(2) 0.105(17) 0.051(19)
F17' 0.15(2) 0.22(4) 0.13(2) 0.061(19) -0.002(16) -0.09(3)
F18 0.14(3) 0.31(5) 0.20(2) -0.10(3) 0.09(2) -0.13(3)
F18' 0.21(2) 0.079(9) 0.054(10) -0.007(7) 0.027(11) 0.024(12)
N1 0.097(4) 0.052(3) 0.083(4) -0.006(3) 0.005(3) -0.013(3)
N2 0.253(12) 0.071(5) 0.159(8) 0.013(5) -0.017(8) -0.063(6)
C1 0.141(10) 0.098(7) 0.092(8) 0.001(6) 0.017(8) -0.030(8)
C2 0.090(5) 0.081(5) 0.062(5) 0.002(4) 0.024(4) -0.004(4)
C3 0.092(5) 0.082(5) 0.068(5) -0.014(3) 0.017(4) -0.019(4)
C4 0.068(4) 0.063(4) 0.076(5) -0.012(3) 0.024(4) -0.007(3)
C5 0.111(6) 0.080(5) 0.080(6) -0.004(4) 0.012(5) -0.033(4)
C6 0.117(9) 0.131(10) 0.273(17) -0.034(11) 0.097(10) 0.039(7)
C7 0.075(5) 0.115(6) 0.107(7) -0.021(5) 0.028(5) 0.020(4)
C8 0.102(6) 0.145(8) 0.122(8) -0.018(6) 0.065(5) 0.009(6)
C9 0.077(5) 0.131(7) 0.092(6) -0.009(5) 0.033(4) -0.019(5)
C10 0.145(11) 0.147(11) 0.271(18) 0.017(11) 0.154(12) -0.010(8)
C11 0.127(10) 0.119(10) 0.129(11) 0.030(8) 0.053(10) 0.036(8)
C12 0.095(5) 0.063(4) 0.081(5) -0.004(3) 0.012(4) 0.008(4)
C13 0.077(5) 0.099(5) 0.102(6) 0.008(4) 0.026(4) 0.026(4)
C14 0.064(4) 0.093(5) 0.091(5) -0.015(4) 0.033(4) -0.004(4)
C15 0.088(7) 0.127(9) 0.133(10) 0.015(8) 0.052(8) 0.016(7)
C16 0.128(6) 0.055(4) 0.126(7) -0.017(4) -0.002(5) -0.001(4)
C17 0.202(11) 0.049(5) 0.152(9) -0.005(5) -0.025(8) -0.013(5)
C18 0.203(11) 0.100(7) 0.112(7) 0.014(6) 0.009(7) -0.074(7)
C19 0.127(6) 0.093(5) 0.084(5) 0.002(4) 0.022(5) -0.047(5)

loop_
_atom_type_symbol
_atom_type_description
_atom_type_scat_dispersion_real
_atom_type_scat_dispersion_imag
_atom_type_scat_source
C C 0.0033 0.0016 'International Tables Vol C Tables 4.2.6.8 and 6.1.1.4'
H H 0.0000 0.0000 'International Tables Vol C Tables 4.2.6.8 and 6.1.1.4'
Dy Dy -0.1892 4.4098 'International Tables Vol C Tables 4.2.6.8 and 6.1.1.4'
F F 0.0171 0.0103 'International Tables Vol C Tables 4.2.6.8 and 6.1.1.4'
N N 0.0061 0.0033 'International Tables Vol C Tables 4.2.6.8 and 6.1.1.4'
O O 0.0106 0.0060 'International Tables Vol C Tables 4.2.6.8 and 6.1.1.4'

loop_
_geom_angle_atom_site_label_1
_geom_angle_atom_site_label_2
_geom_angle_atom_site_label_3
_geom_angle
_geom_angle_site_symmetry_3
O1 Dy1 O3 87.04(16) .
O1 Dy1 O4 77.58(15) .
O3 Dy1 O4 71.85(15) .
O1 Dy1 O6 105.42(16) .
O3 Dy1 O6 139.51(15) .
O4 Dy1 O6 147.92(15) .
O1 Dy1 O5 74.49(14) .
O3 Dy1 O5 147.30(16) .
O4 Dy1 O5 77.87(15) .
O6 Dy1 O5 72.49(14) .
O1 Dy1 O2 73.11(14) .
O3 Dy1 O2 73.98(14) .
O4 Dy1 O2 135.57(15) .
O6 Dy1 O2 73.31(13) .
O5 Dy1 O2 123.54(14) .
O1 Dy1 O7 146.27(13) .
O3 Dy1 O7 105.22(13) .
O4 Dy1 O7 76.78(14) .
O6 Dy1 O7 85.67(13) .
O5 Dy1 O7 79.00(13) .
O2 Dy1 O7 140.22(13) .
O1 Dy1 O7 150.11(12) 7
O3 Dy1 O7 74.99(15) 7
O4 Dy1 O7 117.51(13) 7
O6 Dy1 O7 75.92(14) 7
O5 Dy1 O7 131.81(14) 7
O2 Dy1 O7 78.99(12) 7
O7 Dy1 O7 63.07(13) 7
C2 O1 Dy1 136.1(4) .
C4 O2 Dy1 133.6(4) .
C7 O3 Dy1 133.5(5) .
C9 O4 Dy1 133.1(5) .
C12 O5 Dy1 134.4(4) .
C14 O6 Dy1 134.8(4) .
N1 O7 Dy1 122.5(3) .
N1 O7 Dy1 120.5(3) 7
Dy1 O7 Dy1 116.93(13) 7
C16 N1 C19 122.0(6) .
C16 N1 O7 119.8(6) .
C19 N1 O7 118.2(6) .
C17 N2 C18 115.1(9) .
F1 C1 F3 112(2) .
F17' C1 F16' 105(4) .
F17' C1 F18' 104(3) .
F16' C1 F18' 102.2(18) .
F1 C1 F2 104(3) .
F3 C1 F2 113(2) .
F17' C1 C2 116(2) .
F1 C1 C2 108.4(18) .
F3 C1 C2 114.6(13) .
F16' C1 C2 113.0(16) .
F18' C1 C2 115.1(13) .
F2 C1 C2 104.8(17) .
O1 C2 C3 127.8(6) .
O1 C2 C1 114.2(6) .
C3 C2 C1 117.9(7) .
C2 C3 C4 120.4(6) .
C2 C3 H3 119.8 .
C4 C3 H3 119.8 .
O2 C4 C3 128.4(6) .
O2 C4 C5 113.3(6) .
C3 C4 C5 118.2(6) .
F4 C5 F5 108.1(7) .
F4 C5 F6 105.4(7) .
F5 C5 F6 106.5(7) .
F4 C5 C4 111.5(6) .
F5 C5 C4 114.2(6) .
F6 C5 C4 110.7(6) .
F7 C6 F8 103.1(15) .
F7 C6 F9 108.2(13) .
F8 C6 F9 104.6(10) .
F7 C6 C7 116.1(9) .
F8 C6 C7 110.1(12) .
F9 C6 C7 113.5(13) .
O3 C7 C8 127.7(8) .
O3 C7 C6 112.8(9) .
C8 C7 C6 119.5(9) .
C7 C8 C9 120.0(8) .
C7 C8 H8 120.0 .
C9 C8 H8 120.0 .
O4 C9 C8 127.8(8) .
O4 C9 C10 114.9(9) .
C8 C9 C10 117.3(9) .
F10 C10 F12 116.7(18) .
F10 C10 F11 103.1(11) .
F12 C10 F11 96.0(14) .
F10 C10 C9 116.8(13) .
F12 C10 C9 115.7(9) .
F11 C10 C9 104.0(14) .
F15 C11 F14 110(3) .
F15 C11 F13 108(3) .
F14 C11 F13 103(2) .
F0AA C11 F5AA 114(3) .
F0AA C11 F4AA 110(3) .
F5AA C11 F4AA 94(3) .
F15 C11 C12 115.7(15) .
F0AA C11 C12 118(2) .
F14 C11 C12 114.7(19) .
F13 C11 C12 104.7(13) .
F5AA C11 C12 110.0(14) .
F4AA C11 C12 108.5(17) .
O5 C12 C13 127.7(6) .
O5 C12 C11 115.7(9) .
C13 C12 C11 116.6(9) .
C12 C13 C14 120.4(6) .
C12 C13 H13 119.8 .
C14 C13 H13 119.8 .
O6 C14 C13 127.4(7) .
O6 C14 C15 113.9(7) .
C13 C14 C15 118.7(7) .
F3AA C15 F1AA 109(2) .
F17 C15 F18 114(3) .
F3AA C15 F2AA 102(2) .
F1AA C15 F2AA 105(2) .
F17 C15 F16 106(2) .
F18 C15 F16 105(2) .
F3AA C15 C14 116.3(14) .
F17 C15 C14 110.4(14) .
F1AA C15 C14 115.7(15) .
F18 C15 C14 108.6(16) .
F2AA C15 C14 107.0(15) .
F16 C15 C14 112.7(15) .
N1 C16 C17 117.9(8) .
N1 C16 H16 121.1 .
C17 C16 H16 121.1 .
N2 C17 C16 124.4(10) .
N2 C17 H17 117.8 .
C16 C17 H17 117.8 .
N2 C18 C19 124.4(11) .
N2 C18 H18 117.8 .
C19 C18 H18 117.8 .
N1 C19 C18 116.3(8) .
N1 C19 H19 121.9 .
C18 C19 H19 121.9 .

loop_
_geom_bond_atom_site_label_1
_geom_bond_atom_site_label_2
_geom_bond_distance
_geom_bond_site_symmetry_2
Dy1 O1 2.280(4) .
Dy1 O3 2.307(4) .
Dy1 O4 2.309(4) .
Dy1 O6 2.311(4) .
Dy1 O5 2.318(4) .
Dy1 O2 2.329(3) .
Dy1 O7 2.405(3) .
Dy1 O7 2.417(3) 7
F1 C1 1.24(3) .
F1AA C15 1.28(3) .
F2 C1 1.38(3) .
F2AA C15 1.35(3) .
F3 C1 1.25(2) .
F3AA C15 1.22(2) .
F4 C5 1.293(8) .
F4AA C11 1.39(4) .
F5 C5 1.309(7) .
F5AA C11 1.38(3) .
F6 C5 1.312(8) .
F0AA C11 1.17(3) .
F7 C6 1.233(11) .
F8 C6 1.267(16) .
F9 C6 1.284(14) .
F10 C10 1.177(15) .
F11 C10 1.358(18) .
F12 C10 1.217(12) .
O1 C2 1.247(7) .
O2 C4 1.245(6) .
O3 C7 1.241(8) .
O4 C9 1.239(8) .
O5 C12 1.230(7) .
O6 C14 1.231(7) .
O7 N1 1.331(5) .
O7 Dy1 2.418(3) 7
F13 C11 1.38(2) .
F14 C11 1.27(3) .
F15 C11 1.11(3) .
F16 C15 1.35(2) .
F16' C1 1.35(3) .
F17 C15 1.27(3) .
F17' C1 1.21(4) .
F18 C15 1.29(3) .
F18' C1 1.35(3) .
N1 C16 1.316(8) .
N1 C19 1.325(8) .
N2 C17 1.311(13) .
N2 C18 1.316(13) .
C1 C2 1.546(10) .
C2 C3 1.365(8) .
C3 C4 1.384(8) .
C3 H3 0.9300 .
C4 C5 1.504(8) .
C6 C7 1.497(12) .
C7 C8 1.367(10) .
C8 C9 1.368(10) .
C8 H8 0.9300 .
C9 C10 1.520(13) .
C11 C12 1.523(11) .
C12 C13 1.378(9) .
C13 C14 1.391(9) .
C13 H13 0.9300 .
C14 C15 1.512(10) .
C16 C17 1.359(10) .
C16 H16 0.9300 .
C17 H17 0.9300 .
C18 C19 1.387(10) .
C18 H18 0.9300 .
C19 H19 0.9300 .

loop_
_geom_torsion_atom_site_label_1
_geom_torsion_atom_site_label_2
_geom_torsion_atom_site_label_3
_geom_torsion_atom_site_label_4
_geom_torsion
_geom_torsion_site_symmetry_1
Dy1 O7 N1 C16 -87.6(6) .
Dy1 O7 N1 C16 91.1(6) 7
Dy1 O7 N1 C19 91.9(5) .
Dy1 O7 N1 C19 -89.4(6) 7
Dy1 O1 C2 C3 -6.9(11) .
Dy1 O1 C2 C1 177.7(7) .
F17' C1 C2 O1 -46(4) .
F1 C1 C2 O1 46(2) .
F3 C1 C2 O1 171.9(16) .
F16' C1 C2 O1 75.3(19) .
F18' C1 C2 O1 -167.8(17) .
F2 C1 C2 O1 -64(2) .
F17' C1 C2 C3 138(3) .
F1 C1 C2 C3 -129.4(19) .
F3 C1 C2 C3 -4(2) .
F16' C1 C2 C3 -100.6(18) .
F18' C1 C2 C3 16(2) .
F2 C1 C2 C3 119.9(19) .
O1 C2 C3 C4 0.7(11) .
C1 C2 C3 C4 176.0(8) .
Dy1 O2 C4 C3 7.3(10) .
Dy1 O2 C4 C5 -174.2(5) .
C2 C3 C4 O2 -1.2(11) .
C2 C3 C4 C5 -179.6(6) .
O2 C4 C5 F4 64.6(9) .
C3 C4 C5 F4 -116.8(7) .
O2 C4 C5 F5 -172.5(6) .
C3 C4 C5 F5 6.2(11) .
O2 C4 C5 F6 -52.4(8) .
C3 C4 C5 F6 126.2(7) .
Dy1 O3 C7 C8 -14.2(12) .
Dy1 O3 C7 C6 168.6(7) .
F7 C6 C7 O3 -40.3(18) .
F8 C6 C7 O3 76.4(13) .
F9 C6 C7 O3 -166.7(12) .
F7 C6 C7 C8 142.2(13) .
F8 C6 C7 C8 -101.1(14) .
F9 C6 C7 C8 15.8(18) .
O3 C7 C8 C9 -7.8(13) .
C6 C7 C8 C9 169.3(10) .
Dy1 O4 C9 C8 17.3(12) .
Dy1 O4 C9 C10 -162.2(9) .
C7 C8 C9 O4 6.2(13) .
C7 C8 C9 C10 -174.3(10) .
O4 C9 C10 F10 163.3(16) .
C8 C9 C10 F10 -16(2) .
O4 C9 C10 F12 20(2) .
C8 C9 C10 F12 -159.7(14) .
O4 C9 C10 F11 -83.9(11) .
C8 C9 C10 F11 96.4(13) .
Dy1 O5 C12 C13 -12.8(11) .
Dy1 O5 C12 C11 167.5(8) .
F15 C11 C12 O5 -29(4) .
F0AA C11 C12 O5 166(4) .
F14 C11 C12 O5 -158(2) .
F13 C11 C12 O5 90(2) .
F5AA C11 C12 O5 34(3) .
F4AA C11 C12 O5 -69(3) .
F15 C11 C12 C13 152(3) .
F0AA C11 C12 C13 -14(4) .
F14 C11 C12 C13 22(3) .
F13 C11 C12 C13 -90(2) .
F5AA C11 C12 C13 -146(3) .
F4AA C11 C12 C13 112(3) .
O5 C12 C13 C14 -3.2(12) .
C11 C12 C13 C14 176.5(9) .
Dy1 O6 C14 C13 9.9(11) .
Dy1 O6 C14 C15 -170.1(7) .
C12 C13 C14 O6 4.7(12) .
C12 C13 C14 C15 -175.3(9) .
O6 C14 C15 F3AA 162(3) .
C13 C14 C15 F3AA -18(3) .
O6 C14 C15 F17 -29(3) .
C13 C14 C15 F17 151(2) .
O6 C14 C15 F1AA -68(3) .
C13 C14 C15 F1AA 112(2) .
O6 C14 C15 F18 96(3) .
C13 C14 C15 F18 -84(3) .
O6 C14 C15 F2AA 49(2) .
C13 C14 C15 F2AA -131.0(19) .
O6 C14 C15 F16 -148(2) .
C13 C14 C15 F16 32(3) .
C19 N1 C16 C17 0.1(10) .
O7 N1 C16 C17 179.6(6) .
C18 N2 C17 C16 2.0(17) .
N1 C16 C17 N2 -2.1(14) .
C17 N2 C18 C19 -0.2(16) .
C16 N1 C19 C18 1.5(10) .
O7 N1 C19 C18 -178.0(6) .
N2 C18 C19 N1 -1.6(13) .
